data_4505805
loop_
_publ_author_name
'Senthil Kumar, V. S.'
'Nangia, Ashwini'
'Katz, Amy K.'
'Carrell, H. L.'

_publ_section_title
;
 Molecular Complexes of Some Mono- and Dicarboxylic Acids
 withtrans-1,4-Dithiane-1,4-dioxide
;
_journal_issue 4
_journal_name_full 'Crystal Growth &amp; Design'
_journal_page_first 313
_journal_paper_doi 10.1021/cg025523s
_journal_volume 2
_journal_year 2002
_chemical_formula_moiety '(C2 H2 O4)0.5.(C4 H8 O2 S2)0.5.(H2O)'
_chemical_formula_sum 'C3 H7 O4 S'
_chemical_formula_weight 139.14
_chemical_name_common
;
1:1:2 Molecular complex of oxalic acid, trans-1,4-dithiane-1,4-dioxide and water
;
_chemical_name_systematic
; 
1:1:2 Molecular complex of oxalic acid,trans-1,4-dithiane-1,4-dioxide and water 
;
_space_group_IT_number 2
_symmetry_cell_setting triclinic
_symmetry_space_group_name_Hall '-P 1'
_symmetry_space_group_name_H-M 'P -1'
_atom_sites_solution_hydrogens geom
_atom_sites_solution_primary direct
_atom_sites_solution_secondary difmap
_audit_creation_method SHELXL-97
_cell_angle_alpha 100.12(3)
_cell_angle_beta 97.09(3)
_cell_angle_gamma 114.20(3)
_cell_formula_units_Z 2
_cell_length_a 6.2640(13)
_cell_length_b 6.6570(13)
_cell_length_c 7.6130(15)
_cell_measurement_reflns_used 208
_cell_measurement_temperature 120(2)
_cell_measurement_theta_max 18.8
_cell_measurement_theta_min 4.5
_cell_volume 278.22(13)
_computing_cell_refinement 'MADNES-Messerschmidt & Pflugrath'
_computing_data_collection 'MADNES-Messerschmidt & Pflugrath'
_computing_data_reduction 'MADNES-Messerschmidt & Pflugrath'
_computing_molecular_graphics 'PLATON (Spek, 1979-2000)'
_computing_publication_material 'SHELXL-97 (Sheldrick, 1997)'
_computing_structure_refinement 'SHELXL-97 (Sheldrick, 1997)'
_computing_structure_solution 'SHELXS-97 (Sheldrick, 1990)'
_diffrn_ambient_temperature 120(2)
_diffrn_measured_fraction_theta_full 0.968
_diffrn_measured_fraction_theta_max 0.968
_diffrn_measurement_device 'Nonius FAST area detector'
_diffrn_measurement_method 'box integration'
_diffrn_radiation_monochromator graphite
_diffrn_radiation_source 'fine-focus sealed tube'
_diffrn_radiation_type MoK\a
_diffrn_radiation_wavelength 0.71073
_diffrn_reflns_av_R_equivalents 0.0000
_diffrn_reflns_av_sigmaI/netI 0.0160
_diffrn_reflns_limit_h_max 8
_diffrn_reflns_limit_h_min 0
_diffrn_reflns_limit_k_max 8
_diffrn_reflns_limit_k_min -8
_diffrn_reflns_limit_l_max 9
_diffrn_reflns_limit_l_min -10
_diffrn_reflns_number 1340
_diffrn_reflns_theta_full 28.27
_diffrn_reflns_theta_max 28.27
_diffrn_reflns_theta_min 2.78
_exptl_absorpt_coefficient_mu 0.504
_exptl_absorpt_correction_type none
_exptl_crystal_colour colorless
_exptl_crystal_density_diffrn 1.661
_exptl_crystal_density_meas ?
_exptl_crystal_density_method 'not measured'
_exptl_crystal_description block
_exptl_crystal_F_000 146
_exptl_crystal_size_max 0.30
_exptl_crystal_size_mid 0.15
_exptl_crystal_size_min 0.15
_refine_diff_density_max 0.773
_refine_diff_density_min -0.636
_refine_diff_density_rms 0.107
_refine_ls_extinction_method none
_refine_ls_goodness_of_fit_ref 1.105
_refine_ls_hydrogen_treatment mixed
_refine_ls_matrix_type full
_refine_ls_number_parameters 97
_refine_ls_number_reflns 1340
_refine_ls_number_restraints 0
_refine_ls_restrained_S_all 1.105
_refine_ls_R_factor_all 0.0390
_refine_ls_R_factor_gt 0.0383
_refine_ls_shift/su_max 0.052
_refine_ls_shift/su_mean 0.007
_refine_ls_structure_factor_coef Fsqd
_refine_ls_weighting_details 'calc w=1/[\s^2^(Fo^2^)+(0.0644P)^2^+0.2944P] where P=(Fo^2^+2Fc^2^)/3'
_refine_ls_weighting_scheme calc
_refine_ls_wR_factor_gt 0.1001
_refine_ls_wR_factor_ref 0.1008
_reflns_number_gt 1305
_reflns_number_total 1340
_reflns_threshold_expression >2sigma(I)
_cod_data_source_file cg025523s_s2.cif
_cod_data_source_block oaso
_cod_depositor_comments
;
The following automatic conversions were performed:

'_symmetry_cell_setting' value 'Triclinic' changed to 'triclinic'
according to /home/saulius/struct/CIF-dictionaries/cif_core.dic
dictionary named 'cif_core.dic' version 2.4.1 from 2010-06-29.

Automatic conversion script
Id: cif_fix_values 1715 2011-07-08 13:25:40Z adriana 

The following automatic conversions were performed:

'_exptl_crystal_density_meas' value 'none' was changed to '?' - the
value is perceived as not measured.

Automatic conversion script
Id: cif_fix_values 3008 2015-01-20 13:52:24Z robertas 

The following automatic conversions were performed:

data name '_atom_site_symmetry_multiplicit' was replaced with
'_atom_site_symmetry_multiplicity' as specified in the replacement
file 'data/replacement-values/replacement_tags.lst'.

Automatic conversion script
Id: cif_correct_tags 9268 2022-04-12 08:56:07Z antanas 
;
_cod_original_cell_volume 278.22(10)
_cod_original_sg_symbol_H-M P-1
_cod_original_formula_sum 'C3 H7  O4 S1'
_cod_database_code 4505805

loop_
_symmetry_equiv_pos_as_xyz
'x, y, z'
'-x, -y, -z'

loop_
_atom_site_label
_atom_site_type_symbol
_atom_site_fract_x
_atom_site_fract_y
_atom_site_fract_z
_atom_site_U_iso_or_equiv
_atom_site_adp_type
_atom_site_occupancy
_atom_site_symmetry_multiplicity
_atom_site_calc_flag
S1 S 0.35362(7) 0.67537(6) 0.51254(5) 0.00517(16) Uani 1 1 d
O2 O 0.2463(2) 1.0481(2) 0.98000(17) 0.0073(3) Uani 1 1 d
O3 O 0.2811(2) 0.6319(2) 0.69001(16) 0.0079(3) Uani 1 1 d
O1 O 0.5768(2) 1.1974(2) 0.86611(17) 0.0088(3) Uani 1 1 d
O4 O 1.0702(3) 1.2883(2) 0.8508(2) 0.0155(3) Uani 1 1 d
C3 C 0.2582(3) 0.3994(3) 0.3583(2) 0.0073(3) Uani 1 1 d
H3B H 0.089(4) 0.338(4) 0.326(3) 0.009 Uiso 1 1 d
H3C H 0.319(4) 0.425(4) 0.250(3) 0.009 Uiso 1 1 d
C1 C 0.4573(3) 1.0746(3) 0.9525(2) 0.0047(3) Uani 1 1 d
C2 C 0.6724(3) 0.7602(3) 0.5544(2) 0.0070(3) Uani 1 1 d
H2A H 0.714(4) 0.764(4) 0.444(3) 0.008 Uiso 1 1 d
H2B H 0.740(4) 0.903(4) 0.636(3) 0.008 Uiso 1 1 d
H4B H 1.137(5) 1.394(5) 0.809(4) 0.016(6) Uiso 1 1 d
H2C H 0.210(7) 1.124(6) 0.949(5) 0.041(10) Uiso 1 1 d
H4A H 0.951(7) 1.274(6) 0.864(5) 0.034(8) Uiso 1 1 d

loop_
_atom_site_aniso_label
_atom_site_aniso_U_11
_atom_site_aniso_U_22
_atom_site_aniso_U_33
_atom_site_aniso_U_23
_atom_site_aniso_U_13
_atom_site_aniso_U_12
S1 0.0068(2) 0.0074(2) 0.0054(2) 0.00305(15) 0.00303(15) 0.00605(16)
O2 0.0056(6) 0.0102(6) 0.0107(6) 0.0068(5) 0.0041(4) 0.0056(5)
O3 0.0092(6) 0.0097(6) 0.0071(6) 0.0032(4) 0.0059(4) 0.0048(5)
O1 0.0089(6) 0.0113(6) 0.0102(6) 0.0078(5) 0.0053(4) 0.0054(5)
O4 0.0082(6) 0.0168(7) 0.0307(8) 0.0187(6) 0.0092(5) 0.0079(5)
C3 0.0046(7) 0.0097(7) 0.0061(7) -0.0014(6) -0.0010(6) 0.0035(6)
C1 0.0056(7) 0.0055(7) 0.0028(7) 0.0006(5) 0.0004(5) 0.0026(6)
C2 0.0062(7) 0.0051(7) 0.0087(7) 0.0009(6) 0.0035(6) 0.0015(6)

loop_
_atom_type_symbol
_atom_type_description
_atom_type_scat_dispersion_real
_atom_type_scat_dispersion_imag
_atom_type_scat_source
C C 0.0033 0.0016 'International Tables Vol C Tables 4.2.6.8 and 6.1.1.4'
H H 0.0000 0.0000 'International Tables Vol C Tables 4.2.6.8 and 6.1.1.4'
O O 0.0106 0.0060 'International Tables Vol C Tables 4.2.6.8 and 6.1.1.4'
S S 0.1246 0.1234 'International Tables Vol C Tables 4.2.6.8 and 6.1.1.4'

loop_
_geom_angle_atom_site_label_1
_geom_angle_atom_site_label_2
_geom_angle_atom_site_label_3
_geom_angle
_geom_angle_site_symmetry_1
_geom_angle_site_symmetry_3
O3 S1 C2 105.49(8) . .
O3 S1 C3 106.66(8) . .
C2 S1 C3 97.57(8) . .
C2 C3 S1 113.21(11) 2_666 .
O1 C1 O2 126.84(15) . .
O1 C1 C1 122.37(18) . 2_677
O2 C1 C1 110.79(16) . 2_677
C3 C2 S1 112.72(11) 2_666 .

loop_
_geom_bond_atom_site_label_1
_geom_bond_atom_site_label_2
_geom_bond_distance
_geom_bond_site_symmetry_2
S1 O3 1.5153(12) .
S1 C2 1.8061(17) .
S1 C3 1.8109(18) .
O2 C1 1.308(2) .
O1 C1 1.213(2) .
C3 C2 1.522(2) 2_666
C1 C1 1.545(3) 2_677
C2 C3 1.522(2) 2_666
